data_4077802
loop_
_publ_author_name
'Morton, Colin'
'Munslow, Ian J.'
'Sanders, Christopher J.'
'Alcock, Nathaniel W.'
'Scott, Peter'

_publ_section_title
;
 Triamidoamine Chemistry of Zirconium
;
_journal_issue 22
_journal_name_full Organometallics
_journal_page_first 4608
_journal_paper_doi 10.1021/om990347e
_journal_volume 18
_journal_year 1999
_chemical_formula_sum 'C31 H64 N4 Si3 Zr'
_chemical_formula_weight 668.35
_chemical_name_systematic
; 
 ? 
;
_space_group_IT_number 14
_symmetry_cell_setting monoclinic
_symmetry_space_group_name_Hall '-P 2yn'
_symmetry_space_group_name_H-M 'P 1 21/n 1'
_atom_sites_solution_hydrogens geom
_atom_sites_solution_primary direct
_atom_sites_solution_secondary difmap
_audit_creation_method SHELXL-97
_cell_angle_alpha 90.00
_cell_angle_beta 108.883(5)
_cell_angle_gamma 90.00
_cell_formula_units_Z 4
_cell_length_a 12.0082(15)
_cell_length_b 18.663(3)
_cell_length_c 18.131(3)
_cell_measurement_reflns_used 8927
_cell_measurement_temperature 160(2)
_cell_measurement_theta_max 28.54
_cell_measurement_theta_min 1.61
_cell_volume 3844.6(10)
_computing_structure_refinement 'SHELXL-97 (Sheldrick, 1997)'
_computing_structure_solution 'SHELXS-97 (Sheldrick, 1990)'
_diffrn_ambient_temperature 160(2)
_diffrn_measured_fraction_theta_full 0.913
_diffrn_measured_fraction_theta_max 0.913
_diffrn_radiation_monochromator graphite
_diffrn_radiation_source 'fine-focus sealed tube'
_diffrn_radiation_type MoK\a
_diffrn_radiation_wavelength 0.71073
_diffrn_reflns_av_R_equivalents 0.0268
_diffrn_reflns_av_sigmaI/netI 0.0375
_diffrn_reflns_limit_h_max 15
_diffrn_reflns_limit_h_min -15
_diffrn_reflns_limit_k_max 17
_diffrn_reflns_limit_k_min -24
_diffrn_reflns_limit_l_max 24
_diffrn_reflns_limit_l_min -22
_diffrn_reflns_number 22792
_diffrn_reflns_theta_full 28.54
_diffrn_reflns_theta_max 28.54
_diffrn_reflns_theta_min 1.61
_exptl_absorpt_coefficient_mu 0.403
_exptl_absorpt_correction_T_max 0.93
_exptl_absorpt_correction_T_min 0.78
_exptl_absorpt_correction_type SADABS
_exptl_crystal_colour Colourless
_exptl_crystal_density_diffrn 1.155
_exptl_crystal_density_method 'not measured'
_exptl_crystal_description Block
_exptl_crystal_F_000 1440
_exptl_crystal_size_max 0.4
_exptl_crystal_size_mid 0.4
_exptl_crystal_size_min 0.4
_refine_diff_density_max 0.382
_refine_diff_density_min -0.611
_refine_diff_density_rms 0.053
_refine_ls_extinction_method none
_refine_ls_goodness_of_fit_ref 1.021
_refine_ls_hydrogen_treatment mixed
_refine_ls_matrix_type full
_refine_ls_number_parameters 367
_refine_ls_number_reflns 8927
_refine_ls_number_restraints 0
_refine_ls_restrained_S_all 1.021
_refine_ls_R_factor_all 0.0482
_refine_ls_R_factor_gt 0.0316
_refine_ls_shift/su_max 0.028
_refine_ls_shift/su_mean 0.001
_refine_ls_structure_factor_coef Fsqd
_refine_ls_weighting_details 'calc w=1/[\s^2^(Fo^2^)+(0.0452P)^2^+0.0712P] where P=(Fo^2^+2Fc^2^)/3'
_refine_ls_weighting_scheme calc
_refine_ls_wR_factor_gt 0.0784
_refine_ls_wR_factor_ref 0.0846
_reflns_number_gt 6868
_reflns_number_total 8927
_reflns_threshold_expression >2sigma(I)
_cod_data_source_file om990347e.cif
_cod_data_source_block 'cicm_compound_1_in_Scott_and_co-workers_Triamidoamine chemistry....'
_cod_depositor_comments
;
The following automatic conversions were performed:

'_symmetry_cell_setting' value 'Monoclinic' changed to 'monoclinic'
according to /home/saulius/struct/CIF-dictionaries/cif_core.dic
dictionary named 'cif_core.dic' version 2.4.2 from 2011-04-26.

Automatic conversion script
Id: cif_fix_values 1715 2011-07-08 13:25:40Z adriana 
;
_cod_original_cell_volume 3844.7(9)
_cod_original_sg_symbol_H-M P(2)1/n
_cod_database_code 4077802

loop_
_symmetry_equiv_pos_as_xyz
'x, y, z'
'-x+1/2, y+1/2, -z+1/2'
'-x, -y, -z'
'x-1/2, -y-1/2, z-1/2'

loop_
_atom_site_label
_atom_site_type_symbol
_atom_site_fract_x
_atom_site_fract_y
_atom_site_fract_z
_atom_site_U_iso_or_equiv
_atom_site_adp_type
_atom_site_occupancy
_atom_site_symmetry_multiplicity
_atom_site_calc_flag
_atom_site_refinement_flags
Zr1 Zr 0.199150(15) 0.246785(8) 0.611783(10) 0.02439(6) Uani 1 1 d .
Si1 Si -0.00317(5) 0.22163(3) 0.70798(3) 0.03164(12) Uani 1 1 d .
N1 N 0.06043(13) 0.27343(9) 0.65247(9) 0.0310(3) Uani 1 1 d .
C1 C -0.06306(18) 0.31659(11) 0.52512(12) 0.0431(5) Uani 1 1 d .
H1A H -0.1188 0.2761 0.5182 0.052 Uiso 1 1 calc R
H1B H -0.1063 0.3582 0.4956 0.052 Uiso 1 1 calc R
Si2 Si 0.34651(5) 0.40945(3) 0.62632(3) 0.03025(12) Uani 1 1 d .
N2 N 0.26682(13) 0.33738(8) 0.57470(9) 0.0320(3) Uani 1 1 d .
C2 C -0.01117(19) 0.33531(11) 0.61082(12) 0.0404(5) Uani 1 1 d .
H2A H 0.0390 0.3785 0.6173 0.048 Uiso 1 1 calc R
H2B H -0.0750 0.3456 0.6328 0.048 Uiso 1 1 calc R
Si3 Si 0.25023(5) 0.11861(3) 0.49227(3) 0.03443(13) Uani 1 1 d .
N3 N 0.15466(13) 0.16653(8) 0.52831(9) 0.0295(3) Uani 1 1 d .
C3 C 0.08437(19) 0.35955(11) 0.46776(12) 0.0450(5) Uani 1 1 d .
H3A H 0.0680 0.4038 0.4925 0.054 Uiso 1 1 calc R
H3B H 0.0482 0.3643 0.4106 0.054 Uiso 1 1 calc R
N4 N 0.03442(14) 0.29658(9) 0.49603(9) 0.0351(4) Uani 1 1 d .
C4 C 0.21648(19) 0.34860(12) 0.48872(11) 0.0434(5) Uani 1 1 d .
H4A H 0.2328 0.3064 0.4608 0.052 Uiso 1 1 calc R
H4B H 0.2529 0.3911 0.4732 0.052 Uiso 1 1 calc R
C5 C 0.00047(19) 0.23870(10) 0.43712(12) 0.0391(5) Uani 1 1 d .
H5A H 0.0446 0.2436 0.3998 0.047 Uiso 1 1 calc R
H5B H -0.0847 0.2417 0.4077 0.047 Uiso 1 1 calc R
C6 C 0.02848(16) 0.16720(11) 0.47901(12) 0.0372(5) Uani 1 1 d .
H6A H -0.0221 0.1601 0.5120 0.045 Uiso 1 1 calc R
H6B H 0.0129 0.1277 0.4405 0.045 Uiso 1 1 calc R
C7 C 0.06427(18) 0.13028(10) 0.72023(14) 0.0423(5) Uani 1 1 d .
H7A H 0.0743 0.1150 0.6711 0.063 Uiso 1 1 calc R
H7B H 0.0127 0.0964 0.7348 0.063 Uiso 1 1 calc R
H7C H 0.1411 0.1316 0.7612 0.063 Uiso 1 1 calc R
C8 C -0.16548(18) 0.20987(13) 0.65623(15) 0.0512(6) Uani 1 1 d .
H8A H -0.1775 0.1866 0.6058 0.077 Uiso 1 1 calc R
H8B H -0.2040 0.2568 0.6480 0.077 Uiso 1 1 calc R
H8C H -0.1994 0.1800 0.6880 0.077 Uiso 1 1 calc R
C9 C 0.01846(19) 0.26212(11) 0.80821(13) 0.0399(5) Uani 1 1 d .
C10 C -0.0296(2) 0.33845(12) 0.80109(14) 0.0521(6) Uani 1 1 d .
H10A H -0.0184 0.3579 0.8532 0.078 Uiso 1 1 calc R
H10B H -0.1136 0.3381 0.7710 0.078 Uiso 1 1 calc R
H10C H 0.0126 0.3684 0.7744 0.078 Uiso 1 1 calc R
C11 C -0.0466(3) 0.21647(15) 0.85238(16) 0.0679(8) Uani 1 1 d .
H11A H -0.0333 0.2368 0.9044 0.102 Uiso 1 1 calc R
H11B H -0.0168 0.1672 0.8573 0.102 Uiso 1 1 calc R
H11C H -0.1311 0.2164 0.8235 0.102 Uiso 1 1 calc R
C12 C 0.1500(2) 0.26468(15) 0.85601(15) 0.0624(7) Uani 1 1 d .
H12A H 0.1597 0.2848 0.9076 0.094 Uiso 1 1 calc R
H12B H 0.1915 0.2948 0.8291 0.094 Uiso 1 1 calc R
H12C H 0.1826 0.2161 0.8617 0.094 Uiso 1 1 calc R
C13 C 0.2759(2) 0.49711(11) 0.58363(14) 0.0478(5) Uani 1 1 d .
H13A H 0.1956 0.4991 0.5859 0.072 Uiso 1 1 calc R
H13B H 0.2737 0.5007 0.5292 0.072 Uiso 1 1 calc R
H13C H 0.3219 0.5370 0.6136 0.072 Uiso 1 1 calc R
C14 C 0.34510(19) 0.40794(11) 0.72958(12) 0.0402(5) Uani 1 1 d .
H14A H 0.2652 0.3978 0.7299 0.060 Uiso 1 1 calc R
H14B H 0.3706 0.4546 0.7539 0.060 Uiso 1 1 calc R
H14C H 0.3988 0.3706 0.7588 0.060 Uiso 1 1 calc R
C15 C 0.50388(18) 0.40789(10) 0.62471(12) 0.0379(4) Uani 1 1 d .
C16 C 0.5704(2) 0.47546(13) 0.66431(17) 0.0614(7) Uani 1 1 d .
H16A H 0.6524 0.4728 0.6653 0.092 Uiso 1 1 calc R
H16B H 0.5683 0.4785 0.7178 0.092 Uiso 1 1 calc R
H16C H 0.5329 0.5180 0.6351 0.092 Uiso 1 1 calc R
C17 C 0.5052(2) 0.40384(13) 0.54023(15) 0.0577(6) Uani 1 1 d .
H17A H 0.5866 0.4062 0.5400 0.087 Uiso 1 1 calc R
H17B H 0.4604 0.4441 0.5103 0.087 Uiso 1 1 calc R
H17C H 0.4693 0.3587 0.5166 0.087 Uiso 1 1 calc R
C18 C 0.56874(19) 0.34129(12) 0.66717(14) 0.0476(5) Uani 1 1 d .
H18A H 0.6498 0.3414 0.6660 0.071 Uiso 1 1 calc R
H18B H 0.5282 0.2981 0.6412 0.071 Uiso 1 1 calc R
H18C H 0.5696 0.3419 0.7214 0.071 Uiso 1 1 calc R
C19 C 0.2166(2) 0.13740(14) 0.38572(13) 0.0553(6) Uani 1 1 d .
H19A H 0.2330 0.1879 0.3784 0.083 Uiso 1 1 calc R
H19B H 0.1334 0.1272 0.3582 0.083 Uiso 1 1 calc R
H19C H 0.2658 0.1069 0.3649 0.083 Uiso 1 1 calc R
C20 C 0.40250(18) 0.15138(13) 0.54435(14) 0.0507(6) Uani 1 1 d .
H20A H 0.4033 0.2039 0.5438 0.076 Uiso 1 1 calc R
H20B H 0.4564 0.1331 0.5181 0.076 Uiso 1 1 calc R
H20C H 0.4276 0.1343 0.5984 0.076 Uiso 1 1 calc R
C21 C 0.24019(19) 0.01757(11) 0.50418(14) 0.0441(5) Uani 1 1 d .
C22 C 0.3458(3) -0.02014(16) 0.4919(2) 0.0926(12) Uani 1 1 d .
H22A H 0.3369 -0.0721 0.4955 0.139 Uiso 1 1 calc R
H22B H 0.4182 -0.0046 0.5321 0.139 Uiso 1 1 calc R
H22C H 0.3500 -0.0079 0.4403 0.139 Uiso 1 1 calc R
C23 C 0.1286(2) -0.01246(14) 0.44349(17) 0.0661(7) Uani 1 1 d .
H23A H 0.1262 -0.0646 0.4494 0.099 Uiso 1 1 calc R
H23B H 0.1296 -0.0009 0.3910 0.099 Uiso 1 1 calc R
H23C H 0.0589 0.0090 0.4515 0.099 Uiso 1 1 calc R
C24 C 0.2338(3) -0.00149(14) 0.58497(17) 0.0748(8) Uani 1 1 d .
H24A H 0.2242 -0.0534 0.5884 0.112 Uiso 1 1 calc R
H24B H 0.1665 0.0230 0.5931 0.112 Uiso 1 1 calc R
H24C H 0.3065 0.0137 0.6251 0.112 Uiso 1 1 calc R
C25 C 0.34629(16) 0.21269(10) 0.72518(11) 0.0317(4) Uani 1 1 d .
H25A H 0.4003 0.2543 0.7370 0.038 Uiso 1 1 calc R
H25B H 0.3065 0.2137 0.7652 0.038 Uiso 1 1 calc R
C26 C 0.42757(16) 0.14957(10) 0.74842(10) 0.0297(4) Uani 1 1 d .
C27 C 0.54478(18) 0.15360(12) 0.75169(13) 0.0433(5) Uani 1 1 d .
H27A H 0.5747 0.1977 0.7398 0.052 Uiso 1 1 calc R
C28 C 0.61904(19) 0.09464(13) 0.77200(14) 0.0530(6) Uani 1 1 d .
H28A H 0.6985 0.0989 0.7732 0.064 Uiso 1 1 calc R
C29 C 0.5793(2) 0.03024(12) 0.79031(14) 0.0516(6) Uani 1 1 d .
H29A H 0.6303 -0.0100 0.8043 0.062 Uiso 1 1 calc R
C30 C 0.4644(2) 0.02545(11) 0.78788(15) 0.0514(6) Uani 1 1 d .
H30A H 0.4355 -0.0187 0.8004 0.062 Uiso 1 1 calc R
C31 C 0.38980(17) 0.08390(10) 0.76749(13) 0.0393(5) Uani 1 1 d .
H31A H 0.3106 0.0790 0.7665 0.047 Uiso 1 1 calc R

loop_
_atom_site_aniso_label
_atom_site_aniso_U_11
_atom_site_aniso_U_22
_atom_site_aniso_U_33
_atom_site_aniso_U_23
_atom_site_aniso_U_13
_atom_site_aniso_U_12
Zr1 0.02629(9) 0.02520(9) 0.01897(9) 0.00186(6) 0.00356(6) -0.00243(6)
Si1 0.0289(3) 0.0305(3) 0.0364(3) -0.0004(2) 0.0119(2) 0.0015(2)
N1 0.0331(8) 0.0298(8) 0.0275(9) 0.0025(6) 0.0064(7) 0.0042(6)
C1 0.0380(11) 0.0410(11) 0.0400(12) 0.0085(9) -0.0018(9) 0.0104(9)
Si2 0.0346(3) 0.0269(3) 0.0275(3) 0.0003(2) 0.0075(2) -0.0046(2)
N2 0.0381(9) 0.0332(8) 0.0196(8) 0.0026(6) 0.0022(7) -0.0088(7)
C2 0.0457(12) 0.0342(11) 0.0366(12) 0.0031(8) 0.0068(9) 0.0112(9)
Si3 0.0322(3) 0.0426(3) 0.0298(3) -0.0110(2) 0.0118(2) -0.0114(2)
N3 0.0285(8) 0.0318(8) 0.0255(8) -0.0027(6) 0.0050(6) -0.0052(6)
C3 0.0572(13) 0.0405(11) 0.0252(11) 0.0108(9) -0.0036(9) -0.0054(10)
N4 0.0367(9) 0.0360(9) 0.0247(8) 0.0045(7) -0.0011(7) -0.0028(7)
C4 0.0582(13) 0.0451(12) 0.0209(10) 0.0056(8) 0.0046(9) -0.0154(10)
C5 0.0348(10) 0.0451(12) 0.0279(11) -0.0012(8) -0.0028(8) -0.0060(9)
C6 0.0322(10) 0.0409(11) 0.0342(11) -0.0075(8) 0.0048(8) -0.0082(8)
C7 0.0420(12) 0.0327(11) 0.0545(14) 0.0035(9) 0.0189(10) -0.0004(9)
C8 0.0334(11) 0.0531(14) 0.0661(17) -0.0067(12) 0.0147(11) -0.0013(10)
C9 0.0437(12) 0.0441(12) 0.0375(12) 0.0007(9) 0.0209(10) 0.0030(9)
C10 0.0668(15) 0.0455(13) 0.0499(15) -0.0083(10) 0.0268(13) 0.0047(11)
C11 0.103(2) 0.0554(16) 0.0660(19) 0.0054(13) 0.0555(18) -0.0018(15)
C12 0.0562(15) 0.0876(19) 0.0374(14) -0.0125(12) 0.0067(12) 0.0123(13)
C13 0.0560(14) 0.0340(11) 0.0489(14) 0.0054(9) 0.0108(11) -0.0004(10)
C14 0.0471(12) 0.0395(11) 0.0336(11) -0.0054(9) 0.0126(9) -0.0008(9)
C15 0.0413(11) 0.0337(10) 0.0410(12) -0.0058(8) 0.0165(9) -0.0087(9)
C16 0.0465(13) 0.0496(14) 0.089(2) -0.0203(13) 0.0227(14) -0.0201(11)
C17 0.0714(16) 0.0578(15) 0.0575(16) 0.0010(12) 0.0397(14) -0.0097(13)
C18 0.0407(12) 0.0475(13) 0.0539(14) -0.0059(10) 0.0144(11) 0.0000(10)
C19 0.0591(15) 0.0756(17) 0.0359(13) -0.0109(11) 0.0219(11) -0.0191(13)
C20 0.0372(11) 0.0679(15) 0.0473(14) -0.0206(11) 0.0141(10) -0.0144(11)
C21 0.0415(12) 0.0412(11) 0.0529(14) -0.0134(10) 0.0199(10) -0.0028(9)
C22 0.0645(18) 0.0607(18) 0.168(4) -0.028(2) 0.059(2) 0.0004(15)
C23 0.0672(17) 0.0506(15) 0.078(2) -0.0142(13) 0.0198(15) -0.0231(13)
C24 0.112(2) 0.0497(16) 0.0620(19) 0.0054(13) 0.0278(18) 0.0021(15)
C25 0.0335(10) 0.0318(10) 0.0253(10) 0.0035(7) 0.0032(8) 0.0016(8)
C26 0.0311(9) 0.0339(10) 0.0202(9) 0.0009(7) 0.0030(7) 0.0009(8)
C27 0.0374(11) 0.0445(12) 0.0461(13) 0.0140(10) 0.0107(10) 0.0008(9)
C28 0.0325(11) 0.0665(16) 0.0584(16) 0.0116(12) 0.0126(11) 0.0097(11)
C29 0.0443(12) 0.0412(12) 0.0603(16) 0.0030(11) 0.0047(11) 0.0151(10)
C30 0.0444(12) 0.0311(11) 0.0696(17) 0.0050(10) 0.0059(12) -0.0006(9)
C31 0.0301(10) 0.0357(11) 0.0471(13) 0.0035(9) 0.0056(9) -0.0009(8)

loop_
_atom_type_symbol
_atom_type_description
_atom_type_scat_dispersion_real
_atom_type_scat_dispersion_imag
_atom_type_scat_source
C C 0.0033 0.0016 'International Tables Vol C Tables 4.2.6.8 and 6.1.1.4'
H H 0.0000 0.0000 'International Tables Vol C Tables 4.2.6.8 and 6.1.1.4'
N N 0.0061 0.0033 'International Tables Vol C Tables 4.2.6.8 and 6.1.1.4'
Si Si 0.0817 0.0704 'International Tables Vol C Tables 4.2.6.8 and 6.1.1.4'
Zr Zr -2.9673 0.5597 'International Tables Vol C Tables 4.2.6.8 and 6.1.1.4'

loop_
_geom_angle_atom_site_label_1
_geom_angle_atom_site_label_2
_geom_angle_atom_site_label_3
_geom_angle
_geom_angle_publ_flag
N3 Zr1 N2 112.75(6) y
N3 Zr1 N1 112.55(6) y
N2 Zr1 N1 111.12(6) y
N3 Zr1 C25 112.99(6) y
N2 Zr1 C25 104.12(6) y
N1 Zr1 C25 102.57(6) y
N3 Zr1 N4 73.40(6) y
N2 Zr1 N4 73.59(6) y
N1 Zr1 N4 73.07(6) y
C25 Zr1 N4 173.50(6) y
N1 Si1 C7 108.72(9) ?
N1 Si1 C8 110.72(10) ?
C7 Si1 C8 106.95(10) ?
N1 Si1 C9 112.41(9) ?
C7 Si1 C9 109.15(10) ?
C8 Si1 C9 108.73(10) ?
C2 N1 Si1 115.73(13) ?
C2 N1 Zr1 113.62(12) ?
Si1 N1 Zr1 128.43(9) ?
N4 C1 C2 108.27(16) ?
N2 Si2 C14 110.13(8) ?
N2 Si2 C13 110.72(9) ?
C14 Si2 C13 105.89(10) ?
N2 Si2 C15 110.91(8) ?
C14 Si2 C15 110.19(10) ?
C13 Si2 C15 108.88(10) ?
C4 N2 Si2 114.83(12) ?
C4 N2 Zr1 112.52(11) ?
Si2 N2 Zr1 131.28(8) ?
N1 C2 C1 108.60(16) ?
N3 Si3 C20 107.36(9) ?
N3 Si3 C19 110.04(10) ?
C20 Si3 C19 107.98(11) ?
N3 Si3 C21 113.09(8) ?
C20 Si3 C21 110.73(11) ?
C19 Si3 C21 107.54(11) ?
C6 N3 Si3 116.45(12) ?
C6 N3 Zr1 113.82(12) ?
Si3 N3 Zr1 126.87(8) ?
N4 C3 C4 108.23(16) ?
C1 N4 C5 112.12(16) ?
C1 N4 C3 112.22(16) ?
C5 N4 C3 112.11(16) ?
C1 N4 Zr1 106.94(11) ?
C5 N4 Zr1 106.69(11) ?
C3 N4 Zr1 106.29(11) ?
N2 C4 C3 108.47(17) ?
N4 C5 C6 108.40(16) ?
N3 C6 C5 108.98(15) ?
C10 C9 C12 108.0(2) ?
C10 C9 C11 108.55(19) ?
C12 C9 C11 109.0(2) ?
C10 C9 Si1 110.98(15) ?
C12 C9 Si1 110.36(15) ?
C11 C9 Si1 109.88(16) ?
C18 C15 C17 107.02(18) ?
C18 C15 C16 109.07(19) ?
C17 C15 C16 109.48(18) ?
C18 C15 Si2 110.52(14) ?
C17 C15 Si2 110.28(16) ?
C16 C15 Si2 110.40(15) ?
C22 C21 C24 109.4(2) ?
C22 C21 C23 107.4(2) ?
C24 C21 C23 107.3(2) ?
C22 C21 Si3 110.69(17) ?
C24 C21 Si3 111.24(16) ?
C23 C21 Si3 110.60(17) ?
C26 C25 Zr1 134.63(13) ?
C31 C26 C27 116.38(18) ?
C31 C26 C25 121.84(17) ?
C27 C26 C25 121.78(17) ?
C28 C27 C26 121.5(2) ?
C29 C28 C27 120.9(2) ?
C30 C29 C28 118.3(2) ?
C29 C30 C31 121.1(2) ?
C30 C31 C26 121.77(19) ?

loop_
_geom_bond_atom_site_label_1
_geom_bond_atom_site_label_2
_geom_bond_distance
_geom_bond_publ_flag
Zr1 N3 2.0727(15) y
Zr1 N2 2.0796(15) y
Zr1 N1 2.0885(16) y
Zr1 C25 2.3243(18) y
Zr1 N4 2.5484(15) y
Si1 N1 1.7401(17) ?
Si1 C7 1.870(2) ?
Si1 C8 1.882(2) ?
Si1 C9 1.907(2) ?
N1 C2 1.491(2) ?
C1 N4 1.479(3) ?
C1 C2 1.516(3) ?
Si2 N2 1.7382(16) ?
Si2 C14 1.878(2) ?
Si2 C13 1.889(2) ?
Si2 C15 1.900(2) ?
N2 C4 1.493(2) ?
Si3 N3 1.7404(16) ?
Si3 C20 1.869(2) ?
Si3 C19 1.874(2) ?
Si3 C21 1.906(2) ?
N3 C6 1.489(2) ?
C3 N4 1.484(2) ?
C3 C4 1.521(3) ?
N4 C5 1.481(2) ?
C5 C6 1.518(3) ?
C9 C10 1.526(3) ?
C9 C12 1.537(3) ?
C9 C11 1.544(3) ?
C15 C18 1.535(3) ?
C15 C17 1.539(3) ?
C15 C16 1.540(3) ?
C21 C22 1.528(3) ?
C21 C24 1.533(4) ?
C21 C23 1.538(3) ?
C25 C26 1.501(2) ?
C26 C31 1.389(3) ?
C26 C27 1.391(3) ?
C27 C28 1.389(3) ?
C28 C29 1.373(3) ?
C29 C30 1.369(3) ?
C30 C31 1.384(3) ?
